data_2221418
loop_
_publ_author_name
'Lataifeh, Anas'
'Kraatz, Heinz-Bernhard'
'Jennings, Michael C.'

_publ_section_title
;
 Isopropyl <i>N</i>-[1'-(methoxycarbonyl)ferrocenyl]carbamate--ethyl
 <i>N</i>-[1'-(methoxycarbonyl)ferrocenyl]carbamate (0.6/0.4)
;
_journal_coeditor_code KJ2117
_journal_issue 4
_journal_name_full 'Acta Crystallographica Section E'
_journal_page_first m401
_journal_paper_doi 10.1107/S1600536809008204
_journal_volume 65
_journal_year 2009
_chemical_formula_iupac '[Fe (C7 H7 O2) (C9 H12 N O2)]0.6 [Fe (C7 H7 O2) (C8 H10 N O2)]0.4'
_chemical_formula_moiety '0.6(C16 H19 Fe N O4), 0.4(C15 H17 Fe N O4)'
_chemical_formula_sum 'C15.6 H18.2 Fe N O4'
_chemical_formula_weight 339.56
_chemical_name_systematic
;
Isopropyl <i>N</i>-[1'-(methoxycarbonyl)ferrocenyl]carbamate--ethyl
<i>N</i>-[1'-(methoxycarbonyl)ferrocenyl]carbamate (0.6/0.4)
;
_space_group_IT_number 14
_symmetry_cell_setting monoclinic
_symmetry_space_group_name_Hall '-P 2ybc'
_symmetry_space_group_name_H-M 'P 1 21/c 1'
_atom_sites_solution_hydrogens geom
_atom_sites_solution_primary direct
_atom_sites_solution_secondary difmap
_audit_creation_method SHELXL-97
_cell_angle_alpha 90.00
_cell_angle_beta 100.82(3)
_cell_angle_gamma 90.00
_cell_formula_units_Z 4
_cell_length_a 9.7494(19)
_cell_length_b 15.624(3)
_cell_length_c 9.860(2)
_cell_measurement_reflns_used 13419
_cell_measurement_temperature 150(2)
_cell_measurement_theta_max 27.48
_cell_measurement_theta_min 2.04
_cell_volume 1475.2(5)
_computing_cell_refinement 'DENZO-SMN (Otwinowski & Minor, 1997)'
_computing_data_collection 'COLLECT (Nonius, 2001)'
_computing_data_reduction 'DENZO-SMN (Otwinowski & Minor, 1997)'
_computing_molecular_graphics 'SHELXTL/PC (Sheldrick, 2008)'
_computing_publication_material 'SHELXTL/PC (Sheldrick, 2008)'
_computing_structure_refinement 'SHELXL97 (Sheldrick, 2008)'
_computing_structure_solution 'SHELXS97 (Sheldrick, 2008)'
_diffrn_ambient_temperature 150(2)
_diffrn_measured_fraction_theta_full 0.996
_diffrn_measured_fraction_theta_max 0.996
_diffrn_measurement_device_type 'Nonius KappaCCD'
_diffrn_measurement_method '\f scans, and \w scans with \k offsets'
_diffrn_radiation_monochromator graphite
_diffrn_radiation_source 'fine-focus sealed tube'
_diffrn_radiation_type MoK\a
_diffrn_radiation_wavelength 0.71073
_diffrn_reflns_av_R_equivalents 0.063
_diffrn_reflns_av_sigmaI/netI 0.0403
_diffrn_reflns_limit_h_max 12
_diffrn_reflns_limit_h_min -12
_diffrn_reflns_limit_k_max 20
_diffrn_reflns_limit_k_min -20
_diffrn_reflns_limit_l_max 12
_diffrn_reflns_limit_l_min -12
_diffrn_reflns_number 14609
_diffrn_reflns_theta_full 27.48
_diffrn_reflns_theta_max 27.48
_diffrn_reflns_theta_min 2.61
_diffrn_standards_number 0
_exptl_absorpt_coefficient_mu 1.039
_exptl_absorpt_correction_T_max 0.906
_exptl_absorpt_correction_T_min 0.740
_exptl_absorpt_correction_type multi-scan
_exptl_absorpt_process_details
;
from symmetry-related measurements (SORTAV; Blessing, 1995)
;
_exptl_crystal_colour orange
_exptl_crystal_density_diffrn 1.529
_exptl_crystal_density_method 'not measured'
_exptl_crystal_description plate
_exptl_crystal_F_000 707
_exptl_crystal_size_max 0.40
_exptl_crystal_size_mid 0.22
_exptl_crystal_size_min 0.10
_refine_diff_density_max 0.439
_refine_diff_density_min -0.464
_refine_ls_extinction_method none
_refine_ls_goodness_of_fit_ref 1.054
_refine_ls_hydrogen_treatment constr
_refine_ls_matrix_type full
_refine_ls_number_parameters 257
_refine_ls_number_reflns 3377
_refine_ls_number_restraints 391
_refine_ls_restrained_S_all 0.999
_refine_ls_R_factor_all 0.0505
_refine_ls_R_factor_gt 0.0398
_refine_ls_shift/su_max 0.002
_refine_ls_shift/su_mean 0.000
_refine_ls_structure_factor_coef Fsqd
_refine_ls_weighting_details 'calc w=1/[\s^2^(Fo^2^)+(0.0444P)^2^+1.0113P] where P=(Fo^2^+2Fc^2^)/3'
_refine_ls_weighting_scheme calc
_refine_ls_wR_factor_gt 0.0945
_refine_ls_wR_factor_ref 0.1003
_reflns_number_gt 2817
_reflns_number_total 3377
_reflns_threshold_expression I>2\s(I)
_cod_data_source_file kj2117.cif
_cod_data_source_block I
_cod_original_sg_symbol_H-M 'P 21/c'
_cod_original_formula_sum 'C15.60 H18.20 Fe N O4'
_cod_database_code 2221418
_cod_database_fobs_code 2221418

loop_
_symmetry_equiv_pos_as_xyz
'x, y, z'
'-x, y+1/2, -z+1/2'
'-x, -y, -z'
'x, -y-1/2, z-1/2'

loop_
_atom_site_type_symbol
_atom_site_label
_atom_site_fract_x
_atom_site_fract_y
_atom_site_fract_z
_atom_site_U_iso_or_equiv
_atom_site_adp_type
_atom_site_calc_flag
_atom_site_refinement_flags
_atom_site_occupancy
_atom_site_disorder_assembly
_atom_site_disorder_group
Fe Fe 0.78558(3) 1.126971(18) 0.20906(3) 0.02654(11) Uani d U 1 A .
C C1 0.6804(2) 1.19504(13) 0.3330(2) 0.0321(4) Uani d U 1 . .
H H1A 0.5807 1.1867 0.3418 0.039 Uiso calc R 1 . .
C C2 0.7297(3) 1.25123(14) 0.2403(2) 0.0367(5) Uani d U 1 . .
H H2A 0.6705 1.2887 0.1706 0.044 Uiso calc R 1 . .
C C3 0.8778(3) 1.24367(14) 0.2608(2) 0.0372(5) Uani d U 1 . .
H H3A 0.9403 1.2750 0.2080 0.045 Uiso calc R 1 . .
C C4 0.9215(2) 1.18269(14) 0.3677(2) 0.0323(4) Uani d U 1 . .
H H4A 1.0197 1.1642 0.4040 0.039 Uiso calc R 1 . .
C C5 0.7997(2) 1.15270(13) 0.4133(2) 0.0281(4) Uani d U 1 . .
C C6 0.7987(2) 1.08701(13) 0.5188(2) 0.0279(4) Uani d U 1 . .
O O7 0.90170(15) 1.05702(10) 0.59097(17) 0.0360(4) Uani d U 1 . .
O O8 0.66914(15) 1.06384(10) 0.53090(16) 0.0329(3) Uani d U 1 . .
C C9 0.6609(3) 1.00237(16) 0.6387(3) 0.0401(5) Uani d U 1 . .
H H9A 0.7121 0.9504 0.6229 0.060 Uiso calc R 1 . .
H H9B 0.5629 0.9880 0.6377 0.060 Uiso calc R 1 . .
H H9C 0.7022 1.0270 0.7285 0.060 Uiso calc R 1 . .
C C10 0.8967(2) 1.03436(15) 0.1286(2) 0.0364(5) Uani d U 1 A .
H H10A 0.9987 1.0223 0.1575 0.044 Uiso calc R 1 . .
C C11 0.8348(3) 1.09292(16) 0.0240(2) 0.0390(5) Uani d U 1 . .
H H11A 0.8860 1.1292 -0.0336 0.047 Uiso calc R 1 . .
C C12 0.6877(2) 1.09098(15) 0.0158(2) 0.0366(5) Uani d U 1 . .
H H12A 0.6178 1.1258 -0.0484 0.044 Uiso calc R 1 . .
C C13 0.6566(2) 1.03129(14) 0.1156(2) 0.0326(5) Uani d U 1 A .
H H13A 0.5618 1.0167 0.1336 0.039 Uiso calc R 1 . .
C C14 0.7866(2) 0.99586(13) 0.1840(2) 0.0308(4) Uani d U 1 . .
N N15A 0.8170(15) 0.9348(8) 0.2832(15) 0.0298(18) Uani d PU 0.60 A 1
H H15A 0.9036 0.9299 0.3281 0.036 Uiso calc PR 0.60 A 1
C C16A 0.7063(14) 0.8747(8) 0.3191(11) 0.034(2) Uani d PU 0.60 A 1
O O17A 0.5884(19) 0.8780(12) 0.2670(11) 0.039(2) Uani d PU 0.60 A 1
O O18A 0.7847(3) 0.80918(19) 0.3703(3) 0.0288(6) Uani d PU 0.60 A 1
C C19A 0.6961(4) 0.7395(3) 0.4008(5) 0.0297(8) Uani d PU 0.60 A 1
H H19A 0.6203 0.7287 0.3191 0.036 Uiso calc PR 0.60 A 1
C C20A 0.6332(6) 0.7639(4) 0.5229(6) 0.0466(13) Uani d PU 0.60 A 1
H H20A 0.7078 0.7762 0.6019 0.070 Uiso calc PR 0.60 A 1
H H20B 0.5759 0.7166 0.5462 0.070 Uiso calc PR 0.60 A 1
H H20C 0.5747 0.8149 0.5005 0.070 Uiso calc PR 0.60 A 1
C C21A 0.7913(5) 0.6619(3) 0.4267(7) 0.0431(12) Uani d PU 0.60 A 1
H H21A 0.8368 0.6530 0.3473 0.065 Uiso calc PR 0.60 A 1
H H21B 0.7360 0.6113 0.4398 0.065 Uiso calc PR 0.60 A 1
H H21C 0.8624 0.6715 0.5098 0.065 Uiso calc PR 0.60 A 1
N N15B 0.797(2) 0.9282(13) 0.289(2) 0.032(3) Uani d PU 0.40 A 2
H H15B 0.8683 0.9303 0.3582 0.038 Uiso calc PR 0.40 A 2
C C16B 0.7224(19) 0.8744(13) 0.2867(15) 0.024(2) Uani d PU 0.40 A 2
O O17B 0.595(3) 0.8684(18) 0.2333(18) 0.039(3) Uani d PU 0.40 A 2
O O18B 0.7611(6) 0.8251(3) 0.4349(6) 0.0426(12) Uani d PU 0.40 A 2
C C19B 0.6752(9) 0.7564(6) 0.4736(12) 0.052(2) Uani d PU 0.40 A 2
H H19B 0.5754 0.7688 0.4374 0.062 Uiso calc PR 0.40 A 2
H H19C 0.6887 0.7526 0.5755 0.062 Uiso calc PR 0.40 A 2
C C20B 0.7132(13) 0.6753(6) 0.4178(12) 0.078(3) Uani d PU 0.40 A 2
H H20D 0.6956 0.6784 0.3167 0.117 Uiso calc PR 0.40 A 2
H H20E 0.6570 0.6292 0.4469 0.117 Uiso calc PR 0.40 A 2
H H20F 0.8124 0.6638 0.4522 0.117 Uiso calc PR 0.40 A 2

loop_
_atom_site_aniso_label
_atom_site_aniso_U_11
_atom_site_aniso_U_22
_atom_site_aniso_U_33
_atom_site_aniso_U_12
_atom_site_aniso_U_13
_atom_site_aniso_U_23
Fe 0.02407(16) 0.03112(17) 0.02215(17) 0.00247(11) -0.00153(11) -0.00056(11)
C1 0.0310(10) 0.0354(11) 0.0288(11) 0.0068(8) 0.0026(9) -0.0032(8)
C2 0.0463(13) 0.0294(10) 0.0315(12) 0.0075(9) -0.0005(10) -0.0002(9)
C3 0.0430(12) 0.0326(11) 0.0338(12) -0.0065(9) 0.0012(10) 0.0016(9)
C4 0.0280(10) 0.0373(11) 0.0286(11) -0.0048(8) -0.0024(8) -0.0038(9)
C5 0.0295(10) 0.0305(9) 0.0222(10) 0.0007(8) -0.0008(8) -0.0044(8)
C6 0.0258(10) 0.0331(10) 0.0229(10) 0.0007(8) -0.0004(8) -0.0056(8)
O7 0.0279(8) 0.0424(9) 0.0335(9) 0.0016(6) -0.0052(6) 0.0066(7)
O8 0.0255(7) 0.0429(8) 0.0287(8) -0.0008(6) 0.0008(6) 0.0046(6)
C9 0.0379(12) 0.0491(13) 0.0325(12) -0.0051(10) 0.0045(10) 0.0053(10)
C10 0.0332(11) 0.0426(12) 0.0324(12) 0.0082(9) 0.0042(9) -0.0071(9)
C11 0.0418(13) 0.0499(13) 0.0255(11) 0.0050(10) 0.0066(9) -0.0041(9)
C12 0.0390(12) 0.0428(12) 0.0228(10) 0.0048(9) -0.0074(9) -0.0022(9)
C13 0.0283(10) 0.0349(11) 0.0298(11) 0.0012(8) -0.0072(8) -0.0048(9)
C14 0.0284(10) 0.0302(10) 0.0291(11) 0.0031(8) -0.0068(9) -0.0061(8)
N15A 0.022(4) 0.027(2) 0.036(3) -0.010(2) -0.005(3) -0.003(2)
C16A 0.033(4) 0.027(2) 0.040(6) -0.004(2) -0.004(3) 0.003(3)
O17A 0.027(2) 0.045(4) 0.040(5) -0.002(2) -0.011(4) 0.000(4)
O18A 0.0233(13) 0.0283(14) 0.0325(17) -0.0025(10) -0.0009(13) 0.0076(13)
C19A 0.032(2) 0.028(2) 0.027(2) -0.0064(14) 0.0018(17) 0.0043(16)
C20A 0.044(3) 0.056(3) 0.044(3) -0.010(2) 0.021(2) 0.000(2)
C21A 0.040(2) 0.031(2) 0.055(3) 0.0009(19) 0.000(2) 0.0122(19)
N15B 0.013(5) 0.030(5) 0.047(5) 0.004(3) -0.012(3) 0.008(4)
C16B 0.017(4) 0.037(4) 0.017(5) 0.002(3) 0.001(3) 0.006(3)
O17B 0.031(4) 0.048(6) 0.032(7) -0.006(3) -0.008(5) -0.002(5)
O18B 0.038(3) 0.038(3) 0.045(3) -0.007(2) -0.009(2) 0.014(2)
C19B 0.045(5) 0.054(5) 0.057(7) -0.010(4) 0.012(4) 0.023(4)
C20B 0.115(9) 0.047(5) 0.069(6) -0.020(6) 0.011(7) 0.004(4)

loop_
_atom_type_symbol
_atom_type_description
_atom_type_scat_dispersion_real
_atom_type_scat_dispersion_imag
_atom_type_scat_source
C C 0.0033 0.0016 'International Tables Vol C Tables 4.2.6.8 and 6.1.1.4'
H H 0.0000 0.0000 'International Tables Vol C Tables 4.2.6.8 and 6.1.1.4'
N N 0.0061 0.0033 'International Tables Vol C Tables 4.2.6.8 and 6.1.1.4'
O O 0.0106 0.0060 'International Tables Vol C Tables 4.2.6.8 and 6.1.1.4'
Fe Fe 0.3463 0.8444 'International Tables Vol C Tables 4.2.6.8 and 6.1.1.4'

loop_
_geom_angle_atom_site_label_1
_geom_angle_atom_site_label_2
_geom_angle_atom_site_label_3
_geom_angle_site_symmetry_1
_geom_angle_site_symmetry_3
_geom_angle
_geom_angle_publ_flag
C5 Fe C1 . . 41.42(8) ?
C5 Fe C11 . . 162.38(9) ?
C1 Fe C11 . . 154.35(9) ?
C5 Fe C12 . . 155.67(10) ?
C1 Fe C12 . . 120.25(9) ?
C11 Fe C12 . . 40.72(10) ?
C5 Fe C4 . . 40.93(9) ?
C1 Fe C4 . . 69.25(9) ?
C11 Fe C4 . . 124.55(10) ?
C12 Fe C4 . . 162.28(10) ?
C5 Fe C10 . . 125.42(9) ?
C1 Fe C10 . . 163.99(9) ?
C11 Fe C10 . . 40.71(9) ?
C12 Fe C10 . . 68.51(9) ?
C4 Fe C10 . . 106.41(9) ?
C5 Fe C3 . . 68.50(9) ?
C1 Fe C3 . . 68.52(10) ?
C11 Fe C3 . . 106.72(10) ?
C12 Fe C3 . . 125.58(10) ?
C4 Fe C3 . . 40.69(9) ?
C10 Fe C3 . . 118.89(10) ?
C5 Fe C2 . . 68.59(9) ?
C1 Fe C2 . . 40.46(9) ?
C11 Fe C2 . . 119.57(10) ?
C12 Fe C2 . . 108.02(9) ?
C4 Fe C2 . . 68.59(9) ?
C10 Fe C2 . . 153.80(10) ?
C3 Fe C2 . . 40.57(9) ?
C5 Fe C13 . . 120.63(9) ?
C1 Fe C13 . . 108.29(9) ?
C11 Fe C13 . . 68.71(10) ?
C12 Fe C13 . . 40.80(9) ?
C4 Fe C13 . . 154.95(9) ?
C10 Fe C13 . . 68.74(9) ?
C3 Fe C13 . . 163.45(9) ?
C2 Fe C13 . . 126.64(9) ?
C5 Fe C14 . . 108.30(9) ?
C1 Fe C14 . . 127.19(9) ?
C11 Fe C14 . . 68.11(10) ?
C12 Fe C14 . . 68.11(9) ?
C4 Fe C14 . . 119.81(9) ?
C10 Fe C14 . . 40.51(9) ?
C3 Fe C14 . . 154.02(9) ?
C2 Fe C14 . . 164.38(9) ?
C13 Fe C14 . . 40.65(8) ?
C2 C1 C5 . . 107.62(19) ?
C2 C1 Fe . . 70.47(13) ?
C5 C1 Fe . . 69.14(12) ?
C2 C1 H1A . . 126.2 ?
C5 C1 H1A . . 126.2 ?
Fe C1 H1A . . 126.2 ?
C1 C2 C3 . . 108.39(19) ?
C1 C2 Fe . . 69.07(12) ?
C3 C2 Fe . . 69.68(12) ?
C1 C2 H2A . . 125.8 ?
C3 C2 H2A . . 125.8 ?
Fe C2 H2A . . 125.8 ?
C2 C3 C4 . . 108.3(2) ?
C2 C3 Fe . . 69.74(12) ?
C4 C3 Fe . . 69.29(12) ?
C2 C3 H3A . . 125.8 ?
C4 C3 H3A . . 125.8 ?
Fe C3 H3A . . 125.8 ?
C3 C4 C5 . . 107.58(19) ?
C3 C4 Fe . . 70.02(13) ?
C5 C4 Fe . . 69.08(12) ?
C3 C4 H4A . . 126.2 ?
C5 C4 H4A . . 126.2 ?
Fe C4 H4A . . 126.2 ?
C4 C5 C1 . . 108.09(19) ?
C4 C5 C6 . . 124.89(19) ?
C1 C5 C6 . . 126.95(19) ?
C4 C5 Fe . . 69.99(12) ?
C1 C5 Fe . . 69.44(12) ?
C6 C5 Fe . . 123.90(14) ?
O7 C6 O8 . . 122.3(2) ?
O7 C6 C5 . . 125.03(19) ?
O8 C6 C5 . . 112.62(17) ?
C6 O8 C9 . . 115.33(17) ?
O8 C9 H9A . . 109.5 ?
O8 C9 H9B . . 109.5 ?
H9A C9 H9B . . 109.5 ?
O8 C9 H9C . . 109.5 ?
H9A C9 H9C . . 109.5 ?
H9B C9 H9C . . 109.5 ?
C11 C10 C14 . . 107.5(2) ?
C11 C10 Fe . . 69.20(13) ?
C14 C10 Fe . . 70.10(12) ?
C11 C10 H10A . . 126.2 ?
C14 C10 H10A . . 126.2 ?
Fe C10 H10A . . 126.2 ?
C12 C11 C10 . . 108.2(2) ?
C12 C11 Fe . . 69.68(13) ?
C10 C11 Fe . . 70.09(13) ?
C12 C11 H11A . . 125.9 ?
C10 C11 H11A . . 125.9 ?
Fe C11 H11A . . 125.9 ?
C11 C12 C13 . . 108.5(2) ?
C11 C12 Fe . . 69.60(13) ?
C13 C12 Fe . . 70.12(12) ?
C11 C12 H12A . . 125.8 ?
C13 C12 H12A . . 125.8 ?
Fe C12 H12A . . 125.8 ?
C12 C13 C14 . . 107.0(2) ?
C12 C13 Fe . . 69.08(12) ?
C14 C13 Fe . . 69.93(12) ?
C12 C13 H13A . . 126.5 ?
C14 C13 H13A . . 126.5 ?
Fe C13 H13A . . 126.5 ?
N15A C14 C10 . . 119.6(6) ?
N15A C14 C13 . . 131.7(6) ?
C10 C14 C13 . . 108.7(2) ?
C10 C14 N15B . . 128.0(8) ?
C13 C14 N15B . . 123.3(8) ?
N15A C14 Fe . . 128.0(6) ?
C10 C14 Fe . . 69.39(12) ?
C13 C14 Fe . . 69.43(12) ?
N15B C14 Fe . . 129.3(10) ?
C14 N15A C16A . . 122.2(11) ?
C14 N15A H15A . . 118.9 ?
C16A N15A H15A . . 118.9 ?
O17A C16A O18A . . 130.7(14) ?
O17A C16A N15A . . 123.6(14) ?
O18A C16A N15A . . 100.6(10) ?
C16A O18A C19A . . 109.7(6) ?
O18A C19A C20A . . 108.9(4) ?
O18A C19A C21A . . 105.3(4) ?
C20A C19A C21A . . 113.4(4) ?
O18A C19A H19A . . 109.7 ?
C20A C19A H19A . . 109.7 ?
C21A C19A H19A . . 109.7 ?
C16B N15B C14 . . 125.1(19) ?
C16B N15B H15B . . 117.5 ?
C14 N15B H15B . . 117.5 ?
N15B C16B O17B . . 131(2) ?
N15B C16B O18B . . 107.6(17) ?
O17B C16B O18B . . 112.6(15) ?
C19B O18B C16B . . 122.3(9) ?
O18B C19B C20B . . 110.0(9) ?
O18B C19B H19B . . 109.7 ?
C20B C19B H19B . . 109.7 ?
O18B C19B H19C . . 109.7 ?
C20B C19B H19C . . 109.7 ?
H19B C19B H19C . . 108.2 ?
C19B C20B H20D . . 109.5 ?
C19B C20B H20E . . 109.5 ?
H20D C20B H20E . . 109.5 ?
C19B C20B H20F . . 109.5 ?
H20D C20B H20F . . 109.5 ?
H20E C20B H20F . . 109.5 ?

loop_
_geom_bond_atom_site_label_1
_geom_bond_atom_site_label_2
_geom_bond_site_symmetry_2
_geom_bond_distance
_geom_bond_publ_flag
Fe C5 . 2.033(2) ?
Fe C1 . 2.037(2) ?
Fe C11 . 2.042(2) ?
Fe C12 . 2.043(2) ?
Fe C4 . 2.045(2) ?
Fe C10 . 2.054(2) ?
Fe C3 . 2.055(2) ?
Fe C2 . 2.055(2) ?
Fe C13 . 2.057(2) ?
Fe C14 . 2.064(2) ?
C1 C2 . 1.415(3) ?
C1 C5 . 1.439(3) ?
C1 H1A . 1.0000 ?
C2 C3 . 1.425(3) ?
C2 H2A . 1.0000 ?
C3 C4 . 1.425(3) ?
C3 H3A . 1.0000 ?
C4 C5 . 1.426(3) ?
C4 H4A . 1.0000 ?
C5 C6 . 1.463(3) ?
C6 O7 . 1.211(2) ?
C6 O8 . 1.340(2) ?
O8 C9 . 1.446(3) ?
C9 H9A . 0.9800 ?
C9 H9B . 0.9800 ?
C9 H9C . 0.9800 ?
C10 C11 . 1.425(3) ?
C10 C14 . 1.425(3) ?
C10 H10A . 1.0000 ?
C11 C12 . 1.421(3) ?
C11 H11A . 1.0000 ?
C12 C13 . 1.429(3) ?
C12 H12A . 1.0000 ?
C13 C14 . 1.431(3) ?
C13 H13A . 1.0000 ?
C14 N15A . 1.358(13) ?
C14 N15B . 1.467(18) ?
N15A C16A . 1.522(17) ?
N15A H15A . 0.8800 ?
C16A O17A . 1.17(2) ?
C16A O18A . 1.320(14) ?
O18A C19A . 1.455(5) ?
C19A C20A . 1.500(6) ?
C19A C21A . 1.518(6) ?
C19A H19A . 1.0000 ?
C20A H20A . 0.9800 ?
C20A H20B . 0.9800 ?
C20A H20C . 0.9800 ?
C21A H21A . 0.9800 ?
C21A H21B . 0.9800 ?
C21A H21C . 0.9800 ?
N15B C16B . 1.11(3) ?
N15B H15B . 0.8800 ?
C16B O17B . 1.26(3) ?
C16B O18B . 1.632(16) ?
O18B C19B . 1.455(9) ?
C19B C20B . 1.457(15) ?
C19B H19B . 0.9900 ?
C19B H19C . 0.9900 ?
C20B H20D . 0.9800 ?
C20B H20E . 0.9800 ?
C20B H20F . 0.9800 ?

loop_
_geom_hbond_atom_site_label_D
_geom_hbond_atom_site_label_H
_geom_hbond_atom_site_label_A
_geom_hbond_site_symmetry_A
_geom_hbond_distance_DH
_geom_hbond_distance_HA
_geom_hbond_distance_DA
_geom_hbond_angle_DHA
N15A H15A O7 3_776 0.88 1.93 2.793(14) 168
N15B H15B O7 3_776 0.88 2.21 2.962(19) 143

loop_
_geom_torsion_atom_site_label_1
_geom_torsion_atom_site_label_2
_geom_torsion_atom_site_label_3
_geom_torsion_atom_site_label_4
_geom_torsion_site_symmetry_1
_geom_torsion_site_symmetry_2
_geom_torsion_site_symmetry_3
_geom_torsion_site_symmetry_4
_geom_torsion
_geom_torsion_publ_flag
C5 Fe C1 C2 . . . . 118.61(18) ?
C11 Fe C1 C2 . . . . -46.8(3) ?
C12 Fe C1 C2 . . . . -82.43(16) ?
C4 Fe C1 C2 . . . . 80.95(14) ?
C10 Fe C1 C2 . . . . 157.9(3) ?
C3 Fe C1 C2 . . . . 37.20(13) ?
C13 Fe C1 C2 . . . . -125.52(14) ?
C14 Fe C1 C2 . . . . -166.73(13) ?
C11 Fe C1 C5 . . . . -165.4(2) ?
C12 Fe C1 C5 . . . . 158.97(13) ?
C4 Fe C1 C5 . . . . -37.65(12) ?
C10 Fe C1 C5 . . . . 39.3(4) ?
C3 Fe C1 C5 . . . . -81.41(14) ?
C2 Fe C1 C5 . . . . -118.61(18) ?
C13 Fe C1 C5 . . . . 115.87(13) ?
C14 Fe C1 C5 . . . . 74.67(15) ?
C5 C1 C2 C3 . . . . 0.7(2) ?
Fe C1 C2 C3 . . . . -58.74(16) ?
C5 C1 C2 Fe . . . . 59.40(14) ?
C5 Fe C2 C1 . . . . -38.60(13) ?
C11 Fe C2 C1 . . . . 158.74(13) ?
C12 Fe C2 C1 . . . . 115.77(14) ?
C4 Fe C2 C1 . . . . -82.72(14) ?
C10 Fe C2 C1 . . . . -166.43(19) ?
C3 Fe C2 C1 . . . . -120.12(19) ?
C13 Fe C2 C1 . . . . 74.38(16) ?
C14 Fe C2 C1 . . . . 42.8(4) ?
C5 Fe C2 C3 . . . . 81.52(14) ?
C1 Fe C2 C3 . . . . 120.12(19) ?
C11 Fe C2 C3 . . . . -81.14(16) ?
C12 Fe C2 C3 . . . . -124.11(14) ?
C4 Fe C2 C3 . . . . 37.40(14) ?
C10 Fe C2 C3 . . . . -46.3(3) ?
C13 Fe C2 C3 . . . . -165.50(14) ?
C14 Fe C2 C3 . . . . 162.9(3) ?
C1 C2 C3 C4 . . . . -0.4(3) ?
Fe C2 C3 C4 . . . . -58.72(15) ?
C1 C2 C3 Fe . . . . 58.36(15) ?
C5 Fe C3 C2 . . . . -81.77(15) ?
C1 Fe C3 C2 . . . . -37.10(14) ?
C11 Fe C3 C2 . . . . 116.20(15) ?
C12 Fe C3 C2 . . . . 75.49(17) ?
C4 Fe C3 C2 . . . . -119.8(2) ?
C10 Fe C3 C2 . . . . 158.62(14) ?
C13 Fe C3 C2 . . . . 44.9(4) ?
C14 Fe C3 C2 . . . . -169.58(19) ?
C5 Fe C3 C4 . . . . 38.06(13) ?
C1 Fe C3 C4 . . . . 82.74(14) ?
C11 Fe C3 C4 . . . . -123.97(14) ?
C12 Fe C3 C4 . . . . -164.67(13) ?
C10 Fe C3 C4 . . . . -81.55(16) ?
C2 Fe C3 C4 . . . . 119.8(2) ?
C13 Fe C3 C4 . . . . 164.7(3) ?
C14 Fe C3 C4 . . . . -49.7(3) ?
C2 C3 C4 C5 . . . . -0.1(2) ?
Fe C3 C4 C5 . . . . -59.08(14) ?
C2 C3 C4 Fe . . . . 59.00(15) ?
C5 Fe C4 C3 . . . . -118.89(19) ?
C1 Fe C4 C3 . . . . -80.80(15) ?
C11 Fe C4 C3 . . . . 74.64(17) ?
C12 Fe C4 C3 . . . . 44.9(3) ?
C10 Fe C4 C3 . . . . 115.47(15) ?
C2 Fe C4 C3 . . . . -37.30(14) ?
C13 Fe C4 C3 . . . . -169.8(2) ?
C14 Fe C4 C3 . . . . 157.33(14) ?
C1 Fe C4 C5 . . . . 38.09(12) ?
C11 Fe C4 C5 . . . . -166.47(13) ?
C12 Fe C4 C5 . . . . 163.8(3) ?
C10 Fe C4 C5 . . . . -125.64(13) ?
C3 Fe C4 C5 . . . . 118.89(19) ?
C2 Fe C4 C5 . . . . 81.58(14) ?
C13 Fe C4 C5 . . . . -50.9(3) ?
C14 Fe C4 C5 . . . . -83.78(14) ?
C3 C4 C5 C1 . . . . 0.5(2) ?
Fe C4 C5 C1 . . . . -59.19(14) ?
C3 C4 C5 C6 . . . . 177.69(19) ?
Fe C4 C5 C6 . . . . 118.0(2) ?
C3 C4 C5 Fe . . . . 59.68(15) ?
C2 C1 C5 C4 . . . . -0.7(2) ?
Fe C1 C5 C4 . . . . 59.53(15) ?
C2 C1 C5 C6 . . . . -177.8(2) ?
Fe C1 C5 C6 . . . . -117.6(2) ?
C2 C1 C5 Fe . . . . -60.24(15) ?
C1 Fe C5 C4 . . . . -119.31(18) ?
C11 Fe C5 C4 . . . . 39.5(4) ?
C12 Fe C5 C4 . . . . -168.1(2) ?
C10 Fe C5 C4 . . . . 73.07(16) ?
C3 Fe C5 C4 . . . . -37.84(13) ?
C2 Fe C5 C4 . . . . -81.59(14) ?
C13 Fe C5 C4 . . . . 157.56(12) ?
C14 Fe C5 C4 . . . . 114.70(13) ?
C11 Fe C5 C1 . . . . 158.8(3) ?
C12 Fe C5 C1 . . . . -48.8(3) ?
C4 Fe C5 C1 . . . . 119.31(18) ?
C10 Fe C5 C1 . . . . -167.61(13) ?
C3 Fe C5 C1 . . . . 81.47(14) ?
C2 Fe C5 C1 . . . . 37.73(13) ?
C13 Fe C5 C1 . . . . -83.12(14) ?
C14 Fe C5 C1 . . . . -125.99(13) ?
C1 Fe C5 C6 . . . . 121.4(2) ?
C11 Fe C5 C6 . . . . -79.7(4) ?
C12 Fe C5 C6 . . . . 72.6(3) ?
C4 Fe C5 C6 . . . . -119.3(2) ?
C10 Fe C5 C6 . . . . -46.2(2) ?
C3 Fe C5 C6 . . . . -157.1(2) ?
C2 Fe C5 C6 . . . . 159.2(2) ?
C13 Fe C5 C6 . . . . 38.3(2) ?
C14 Fe C5 C6 . . . . -4.56(19) ?
C4 C5 C6 O7 . . . . 8.7(3) ?
C1 C5 C6 O7 . . . . -174.7(2) ?
Fe C5 C6 O7 . . . . 96.7(2) ?
C4 C5 C6 O8 . . . . -172.83(19) ?
C1 C5 C6 O8 . . . . 3.8(3) ?
Fe C5 C6 O8 . . . . -84.8(2) ?
O7 C6 O8 C9 . . . . 1.7(3) ?
C5 C6 O8 C9 . . . . -176.83(18) ?
C5 Fe C10 C11 . . . . -165.14(14) ?
C1 Fe C10 C11 . . . . 163.9(3) ?
C12 Fe C10 C11 . . . . 37.69(15) ?
C4 Fe C10 C11 . . . . -124.34(15) ?
C3 Fe C10 C11 . . . . -82.10(16) ?
C2 Fe C10 C11 . . . . -49.6(3) ?
C13 Fe C10 C11 . . . . 81.65(15) ?
C14 Fe C10 C11 . . . . 118.7(2) ?
C5 Fe C10 C14 . . . . 76.14(15) ?
C1 Fe C10 C14 . . . . 45.2(4) ?
C11 Fe C10 C14 . . . . -118.7(2) ?
C12 Fe C10 C14 . . . . -81.02(14) ?
C4 Fe C10 C14 . . . . 116.94(13) ?
C3 Fe C10 C14 . . . . 159.18(12) ?
C2 Fe C10 C14 . . . . -168.33(18) ?
C13 Fe C10 C14 . . . . -37.06(13) ?
C14 C10 C11 C12 . . . . 0.4(3) ?
Fe C10 C11 C12 . . . . -59.44(16) ?
C14 C10 C11 Fe . . . . 59.87(15) ?
C5 Fe C11 C12 . . . . 163.0(3) ?
C1 Fe C11 C12 . . . . -50.5(3) ?
C4 Fe C11 C12 . . . . -166.63(13) ?
C10 Fe C11 C12 . . . . 119.3(2) ?
C3 Fe C11 C12 . . . . -125.60(15) ?
C2 Fe C11 C12 . . . . -83.45(16) ?
C13 Fe C11 C12 . . . . 37.56(13) ?
C14 Fe C11 C12 . . . . 81.42(15) ?
C5 Fe C11 C10 . . . . 43.7(4) ?
C1 Fe C11 C10 . . . . -169.82(19) ?
C12 Fe C11 C10 . . . . -119.3(2) ?
C4 Fe C11 C10 . . . . 74.08(17) ?
C3 Fe C11 C10 . . . . 115.10(15) ?
C2 Fe C11 C10 . . . . 157.25(14) ?
C13 Fe C11 C10 . . . . -81.73(15) ?
C14 Fe C11 C10 . . . . -37.87(14) ?
C10 C11 C12 C13 . . . . 0.2(3) ?
Fe C11 C12 C13 . . . . -59.54(16) ?
C10 C11 C12 Fe . . . . 59.71(16) ?
C5 Fe C12 C11 . . . . -167.56(19) ?
C1 Fe C12 C11 . . . . 157.25(14) ?
C4 Fe C12 C11 . . . . 38.7(4) ?
C10 Fe C12 C11 . . . . -37.68(14) ?
C3 Fe C12 C11 . . . . 73.22(17) ?
C2 Fe C12 C11 . . . . 114.68(15) ?
C13 Fe C12 C11 . . . . -119.62(19) ?
C14 Fe C12 C11 . . . . -81.43(15) ?
C5 Fe C12 C13 . . . . -47.9(3) ?
C1 Fe C12 C13 . . . . -83.13(15) ?
C11 Fe C12 C13 . . . . 119.62(19) ?
C4 Fe C12 C13 . . . . 158.4(3) ?
C10 Fe C12 C13 . . . . 81.94(14) ?
C3 Fe C12 C13 . . . . -167.16(13) ?
C2 Fe C12 C13 . . . . -125.70(14) ?
C14 Fe C12 C13 . . . . 38.19(13) ?
C11 C12 C13 C14 . . . . -0.7(2) ?
Fe C12 C13 C14 . . . . -59.91(15) ?
C11 C12 C13 Fe . . . . 59.22(16) ?
C5 Fe C13 C12 . . . . 159.17(13) ?
C1 Fe C13 C12 . . . . 115.40(14) ?
C11 Fe C13 C12 . . . . -37.49(14) ?
C4 Fe C13 C12 . . . . -164.6(2) ?
C10 Fe C13 C12 . . . . -81.33(15) ?
C3 Fe C13 C12 . . . . 39.4(4) ?
C2 Fe C13 C12 . . . . 74.24(17) ?
C14 Fe C13 C12 . . . . -118.27(19) ?
C5 Fe C13 C14 . . . . -82.56(15) ?
C1 Fe C13 C14 . . . . -126.33(14) ?
C11 Fe C13 C14 . . . . 80.78(15) ?
C12 Fe C13 C14 . . . . 118.27(19) ?
C4 Fe C13 C14 . . . . -46.4(3) ?
C10 Fe C13 C14 . . . . 36.94(14) ?
C3 Fe C13 C14 . . . . 157.6(3) ?
C2 Fe C13 C14 . . . . -167.49(13) ?
C11 C10 C14 N15A . . . . 177.8(7) ?
Fe C10 C14 N15A . . . . -122.9(7) ?
C11 C10 C14 C13 . . . . -0.9(2) ?
Fe C10 C14 C13 . . . . 58.44(15) ?
C11 C10 C14 N15B . . . . 176.4(12) ?
Fe C10 C14 N15B . . . . -124.3(13) ?
C11 C10 C14 Fe . . . . -59.30(15) ?
C12 C13 C14 N15A . . . . -177.5(9) ?
Fe C13 C14 N15A . . . . 123.2(9) ?
C12 C13 C14 C10 . . . . 0.9(2) ?
Fe C13 C14 C10 . . . . -58.42(15) ?
C12 C13 C14 N15B . . . . -176.4(12) ?
Fe C13 C14 N15B . . . . 124.2(12) ?
C12 C13 C14 Fe . . . . 59.37(15) ?
C5 Fe C14 N15A . . . . -11.5(8) ?
C1 Fe C14 N15A . . . . -53.7(8) ?
C11 Fe C14 N15A . . . . 150.1(8) ?
C12 Fe C14 N15A . . . . -165.8(8) ?
C4 Fe C14 N15A . . . . 31.8(8) ?
C10 Fe C14 N15A . . . . 112.1(8) ?
C3 Fe C14 N15A . . . . 66.8(8) ?
C2 Fe C14 N15A . . . . -87.3(8) ?
C13 Fe C14 N15A . . . . -127.5(8) ?
C5 Fe C14 C10 . . . . -123.56(14) ?
C1 Fe C14 C10 . . . . -165.78(13) ?
C11 Fe C14 C10 . . . . 38.06(14) ?
C12 Fe C14 C10 . . . . 82.10(15) ?
C4 Fe C14 C10 . . . . -80.25(15) ?
C3 Fe C14 C10 . . . . -45.3(3) ?
C2 Fe C14 C10 . . . . 160.6(3) ?
C13 Fe C14 C10 . . . . 120.42(19) ?
C5 Fe C14 C13 . . . . 116.01(14) ?
C1 Fe C14 C13 . . . . 73.79(16) ?
C11 Fe C14 C13 . . . . -82.37(15) ?
C12 Fe C14 C13 . . . . -38.33(14) ?
C4 Fe C14 C13 . . . . 159.33(13) ?
C10 Fe C14 C13 . . . . -120.42(19) ?
C3 Fe C14 C13 . . . . -165.7(2) ?
C2 Fe C14 C13 . . . . 40.2(4) ?
C5 Fe C14 N15B . . . . -0.8(10) ?
C1 Fe C14 N15B . . . . -43.0(10) ?
C11 Fe C14 N15B . . . . 160.8(10) ?
C12 Fe C14 N15B . . . . -155.1(10) ?
C4 Fe C14 N15B . . . . 42.5(10) ?
C10 Fe C14 N15B . . . . 122.8(10) ?
C3 Fe C14 N15B . . . . 77.5(10) ?
C2 Fe C14 N15B . . . . -76.6(11) ?
C13 Fe C14 N15B . . . . -116.8(10) ?
C10 C14 N15A C16A . . . . -163.1(9) ?
C13 C14 N15A C16A . . . . 15.1(18) ?
N15B C14 N15A C16A . . . . 9(10) ?
Fe C14 N15A C16A . . . . 110.8(11) ?
C14 N15A C16A O17A . . . . -2(2) ?
C14 N15A C16A O18A . . . . 155.1(11) ?
O17A C16A O18A C19A . . . . -20.4(14) ?
N15A C16A O18A C19A . . . . -174.9(7) ?
C16A O18A C19A C20A . . . . -70.8(7) ?
C16A O18A C19A C21A . . . . 167.3(6) ?
N15A C14 N15B C16B . . . . -149(13) ?
C10 C14 N15B C16B . . . . -140.6(19) ?
C13 C14 N15B C16B . . . . 36(3) ?
Fe C14 N15B C16B . . . . 126(2) ?
C14 N15B C16B O17B . . . . -27(4) ?
C14 N15B C16B O18B . . . . -170.7(18) ?
N15B C16B O18B C19B . . . . 173.6(16) ?
O17B C16B O18B C19B . . . . 22(2) ?
C16B O18B C19B C20B . . . . 84.4(11) ?
